data_4109689
loop_
_publ_author_name
'Bradley O. Ashburn'
'Rich G. Carter'
'Lev N. Zakharov'

_publ_section_title
;
 Synthesis of Tetra-ortho-substituted, Phosphorus-Containing and
 Carbonyl-Containing Biaryls Utilizing a Diels-Alder Approach
;
_journal_name_full 'Journal of the American Chemical Society'
_journal_page_first 9109
_journal_page_last 9116
_journal_paper_doi 10.1021/ja071163r
_journal_volume 129
_journal_year 2007
_chemical_formula_sum 'C24 H19 Br N2 O6'
_chemical_formula_weight 511.32
_chemical_name_systematic
; 
 ? 
;
_space_group_IT_number 1
_symmetry_cell_setting triclinic
_symmetry_space_group_name_Hall 'P 1'
_symmetry_space_group_name_H-M 'P 1'
_atom_sites_solution_hydrogens geom
_atom_sites_solution_primary direct
_atom_sites_solution_secondary difmap
_audit_creation_method SHELXL-97
_cell_angle_alpha 96.817(2)
_cell_angle_beta 116.020(2)
_cell_angle_gamma 104.097(2)
_cell_formula_units_Z 2
_cell_length_a 10.5941(13)
_cell_length_b 10.6543(13)
_cell_length_c 11.8832(15)
_cell_measurement_reflns_used 6254
_cell_measurement_temperature 123(2)
_cell_measurement_theta_max 27.64
_cell_measurement_theta_min 2.17
_cell_volume 1129.2(2)
_computing_cell_refinement 'Bruker SMART'
_computing_data_collection 'Bruker SMART'
_computing_data_reduction 'Bruker SAINT'
_computing_molecular_graphics 'Bruker SHELXTL'
_computing_publication_material 'Bruker SHELXTL'
_computing_structure_refinement 'SHELXL-97 (Sheldrick, 1997)'
_computing_structure_solution 'SHELXS-97 (Sheldrick, 1990)'
_diffrn_ambient_temperature 123(2)
_diffrn_measured_fraction_theta_full 0.986
_diffrn_measured_fraction_theta_max 0.986
_diffrn_measurement_device_type 'CCD area detector'
_diffrn_measurement_method 'phi and omega scans'
_diffrn_radiation_monochromator graphite
_diffrn_radiation_source 'fine-focus sealed tube'
_diffrn_radiation_type MoK\a
_diffrn_radiation_wavelength 0.71073
_diffrn_reflns_av_R_equivalents 0.0181
_diffrn_reflns_av_sigmaI/netI 0.0622
_diffrn_reflns_limit_h_max 13
_diffrn_reflns_limit_h_min -13
_diffrn_reflns_limit_k_max 13
_diffrn_reflns_limit_k_min -13
_diffrn_reflns_limit_l_max 15
_diffrn_reflns_limit_l_min -15
_diffrn_reflns_number 12164
_diffrn_reflns_theta_full 27.00
_diffrn_reflns_theta_max 27.00
_diffrn_reflns_theta_min 1.97
_exptl_absorpt_coefficient_mu 1.864
_exptl_absorpt_correction_T_max 1.000
_exptl_absorpt_correction_T_min 0.755
_exptl_absorpt_correction_type multi-scan
_exptl_absorpt_process_details SADABS
_exptl_crystal_colour yellow
_exptl_crystal_density_diffrn 1.504
_exptl_crystal_density_meas 0
_exptl_crystal_description block
_exptl_crystal_F_000 520
_exptl_crystal_size_max 0.32
_exptl_crystal_size_mid 0.26
_exptl_crystal_size_min 0.22
_refine_diff_density_max 0.563
_refine_diff_density_min -0.268
_refine_diff_density_rms 0.065
_refine_ls_abs_structure_details 'Flack H D (1983), Acta Cryst. A39, 876-881'
_refine_ls_abs_structure_Flack 0.124(5)
_refine_ls_extinction_method none
_refine_ls_goodness_of_fit_ref 0.981
_refine_ls_hydrogen_treatment noref
_refine_ls_matrix_type full
_refine_ls_number_parameters 596
_refine_ls_number_reflns 9313
_refine_ls_number_restraints 3
_refine_ls_restrained_S_all 0.980
_refine_ls_R_factor_all 0.0415
_refine_ls_R_factor_gt 0.0347
_refine_ls_shift/su_max 0.001
_refine_ls_shift/su_mean 0.000
_refine_ls_structure_factor_coef Fsqd
_refine_ls_weighting_details 'calc w=1/[\s^2^(Fo^2^)+(0.0294P)^2^+0.0000P] where P=(Fo^2^+2Fc^2^)/3'
_refine_ls_weighting_scheme calc
_refine_ls_wR_factor_gt 0.0767
_refine_ls_wR_factor_ref 0.0789
_reflns_number_gt 8200
_reflns_number_total 9313
_reflns_threshold_expression >2sigma(I)
_cod_data_source_file ja071163rsi20070508_072704.cif
_cod_data_source_block 49aR
_cod_database_code 4109689

loop_
_symmetry_equiv_pos_as_xyz
'x, y, z'

loop_
_atom_site_label
_atom_site_type_symbol
_atom_site_fract_x
_atom_site_fract_y
_atom_site_fract_z
_atom_site_U_iso_or_equiv
_atom_site_adp_type
_atom_site_occupancy
_atom_site_symmetry_multiplicity
_atom_site_calc_flag
_atom_site_refinement_flags
Br1 Br 0.63678(3) 0.36362(3) 0.88889(3) 0.03233(9) Uani 1 1 d .
O1 O 0.4861(4) 0.2385(4) 0.3727(3) 0.0542(9) Uani 1 1 d .
O2 O 0.4504(3) 0.0265(3) 0.3325(3) 0.0557(8) Uani 1 1 d .
O3 O 0.6823(3) 0.4999(2) 0.6483(3) 0.0334(5) Uani 1 1 d .
O4 O 0.2399(3) 0.0465(2) 0.4508(2) 0.0305(5) Uani 1 1 d .
O5 O 0.0966(3) 0.0933(2) 0.7503(2) 0.0352(6) Uani 1 1 d .
O6 O 0.2564(3) 0.2838(3) 0.7662(3) 0.0387(7) Uani 1 1 d .
N1 N 0.4954(3) 0.1364(3) 0.4058(3) 0.0395(8) Uani 1 1 d .
N2 N 0.1719(3) 0.0902(2) 0.6021(3) 0.0245(6) Uani 1 1 d .
C1 C 0.6418(3) 0.2401(3) 0.7625(3) 0.0232(6) Uani 1 1 d .
C2 C 0.7248(4) 0.1567(3) 0.8051(3) 0.0282(7) Uani 1 1 d .
H2A H 0.7772 0.1612 0.8949 0.034 Uiso 1 1 calc R
C3 C 0.7301(4) 0.0666(4) 0.7148(4) 0.0339(8) Uani 1 1 d .
H3A H 0.7867 0.0087 0.7425 0.041 Uiso 1 1 calc R
C4 C 0.6532(4) 0.0603(4) 0.5841(4) 0.0339(8) Uani 1 1 d .
H4A H 0.6558 -0.0020 0.5216 0.041 Uiso 1 1 calc R
C5 C 0.5732(4) 0.1458(3) 0.5464(3) 0.0273(7) Uani 1 1 d .
C6 C 0.5608(3) 0.2379(3) 0.6319(3) 0.0219(6) Uani 1 1 d .
C7 C 0.4674(3) 0.3249(3) 0.5929(3) 0.0216(6) Uani 1 1 d .
C8 C 0.5335(3) 0.4613(3) 0.6055(3) 0.0247(7) Uani 1 1 d .
C9 C 0.4471(4) 0.5433(3) 0.5757(3) 0.0285(7) Uani 1 1 d .
H9A H 0.4912 0.6350 0.5827 0.034 Uiso 1 1 calc R
C10 C 0.2972(4) 0.4931(3) 0.5358(3) 0.0289(7) Uani 1 1 d .
H10A H 0.2390 0.5506 0.5158 0.035 Uiso 1 1 calc R
C11 C 0.2309(4) 0.3608(4) 0.5246(3) 0.0283(8) Uani 1 1 d .
H11A H 0.1277 0.3273 0.4981 0.034 Uiso 1 1 calc R
C12 C 0.3155(4) 0.2764(3) 0.5521(3) 0.0219(7) Uani 1 1 d .
C13 C 0.2443(4) 0.1310(4) 0.5314(3) 0.0243(7) Uani 1 1 d .
C14 C 0.7583(5) 0.6401(4) 0.6718(5) 0.0458(12) Uani 1 1 d .
H14A H 0.8643 0.6552 0.7023 0.069 Uiso 1 1 calc R
H14B H 0.7465 0.6926 0.7378 0.069 Uiso 1 1 calc R
H14C H 0.7157 0.6678 0.5912 0.069 Uiso 1 1 calc R
C15 C 0.1843(4) 0.1705(3) 0.7116(3) 0.0284(8) Uani 1 1 d .
C16 C 0.0092(4) -0.0361(3) 0.6575(3) 0.0317(8) Uani 1 1 d .
H16A H -0.0938 -0.0390 0.6006 0.038 Uiso 1 1 calc R
H16B H 0.0056 -0.1084 0.7024 0.038 Uiso 1 1 calc R
C17 C 0.0896(4) -0.0517(3) 0.5781(3) 0.0251(7) Uani 1 1 d .
H17A H 0.0160 -0.0912 0.4840 0.030 Uiso 1 1 calc R
C18 C 0.1927(4) -0.1341(4) 0.6269(4) 0.0349(8) Uani 1 1 d .
H18A H 0.2495 -0.1324 0.5792 0.042 Uiso 1 1 calc R
H18B H 0.2650 -0.0925 0.7199 0.042 Uiso 1 1 calc R
C19 C 0.1091(4) -0.2780(4) 0.6100(4) 0.0319(8) Uani 1 1 d .
C20 C -0.0071(5) -0.3576(4) 0.4908(5) 0.0404(10) Uani 1 1 d .
H20A H -0.0357 -0.3215 0.4176 0.049 Uiso 1 1 calc R
C21 C -0.0827(5) -0.4905(4) 0.4773(5) 0.0519(11) Uani 1 1 d .
H21B H -0.1620 -0.5447 0.3952 0.062 Uiso 1 1 calc R
C22 C -0.0414(5) -0.5428(4) 0.5845(5) 0.0538(12) Uani 1 1 d .
H22B H -0.0936 -0.6324 0.5767 0.065 Uiso 1 1 calc R
C23 C 0.0748(5) -0.4646(5) 0.7011(5) 0.0525(11) Uani 1 1 d .
H23B H 0.1057 -0.5017 0.7737 0.063 Uiso 1 1 calc R
C24 C 0.1481(5) -0.3330(4) 0.7157(4) 0.0409(9) Uani 1 1 d .
H24A H 0.2259 -0.2793 0.7986 0.049 Uiso 1 1 calc R
Br1' Br 0.56932(3) 0.83276(3) -0.16460(3) 0.03588(10) Uani 1 1 d .
O1' O 0.7296(4) 0.9378(3) 0.3504(3) 0.0428(7) Uani 1 1 d .
O2' O 0.6851(5) 0.7484(3) 0.3900(3) 0.0902(14) Uani 1 1 d .
O3' O 0.5181(2) 1.0209(2) 0.0743(2) 0.0306(5) Uani 1 1 d .
O4' O 0.9391(2) 0.8105(2) 0.2510(2) 0.0262(5) Uani 1 1 d .
O5' O 1.1115(3) 0.8727(2) -0.0262(2) 0.0316(5) Uani 1 1 d .
O6' O 0.9501(3) 0.9792(3) -0.0447(3) 0.0359(6) Uani 1 1 d .
N1' N 0.6785(3) 0.8176(3) 0.3146(3) 0.0347(7) Uani 1 1 d .
N2' N 1.0306(3) 0.8677(2) 0.1180(2) 0.0215(5) Uani 1 1 d .
C1' C 0.5561(3) 0.7440(3) -0.0384(3) 0.0250(7) Uani 1 1 d .
C2' C 0.4692(4) 0.6103(3) -0.0799(3) 0.0303(7) Uani 1 1 d .
H2'A H 0.4211 0.5632 -0.1687 0.036 Uiso 1 1 calc R
C3' C 0.4538(4) 0.5466(4) 0.0102(4) 0.0330(9) Uani 1 1 d .
H3'A H 0.3955 0.4546 -0.0166 0.040 Uiso 1 1 calc R
C4' C 0.5224(4) 0.6155(3) 0.1384(4) 0.0338(8) Uani 1 1 d .
H4'A H 0.5105 0.5721 0.2002 0.041 Uiso 1 1 calc R
C5' C 0.6091(3) 0.7489(3) 0.1762(3) 0.0253(7) Uani 1 1 d .
C6' C 0.6319(3) 0.8189(3) 0.0901(3) 0.0227(6) Uani 1 1 d .
C7' C 0.7293(3) 0.9591(3) 0.1279(3) 0.0198(6) Uani 1 1 d .
C8' C 0.6680(3) 1.0625(3) 0.1200(3) 0.0240(7) Uani 1 1 d .
C9' C 0.7580(4) 1.1949(3) 0.1543(3) 0.0266(7) Uani 1 1 d .
H9'A H 0.7164 1.2649 0.1496 0.032 Uiso 1 1 calc R
C10' C 0.9078(4) 1.2242(3) 0.1952(3) 0.0291(7) Uani 1 1 d .
H10B H 0.9690 1.3151 0.2206 0.035 Uiso 1 1 calc R
C11' C 0.9706(4) 1.1249(3) 0.2002(3) 0.0265(8) Uani 1 1 d .
H11B H 1.0736 1.1467 0.2264 0.032 Uiso 1 1 calc R
C12' C 0.8812(3) 0.9913(3) 0.1663(3) 0.0211(6) Uani 1 1 d .
C13' C 0.9481(3) 0.8825(3) 0.1819(3) 0.0220(7) Uani 1 1 d .
C14' C 0.4463(4) 1.1205(4) 0.0503(4) 0.0403(9) Uani 1 1 d .
H14D H 0.3394 1.0785 0.0177 0.060 Uiso 1 1 calc R
H14E H 0.4618 1.1613 -0.0143 0.060 Uiso 1 1 calc R
H14F H 0.4887 1.1897 0.1311 0.060 Uiso 1 1 calc R
C15' C 1.0217(4) 0.9155(3) 0.0106(3) 0.0263(7) Uani 1 1 d .
C16' C 1.1980(4) 0.8088(4) 0.0671(3) 0.0312(7) Uani 1 1 d .
H16C H 1.3000 0.8713 0.1272 0.037 Uiso 1 1 calc R
H16D H 1.2045 0.7280 0.0225 0.037 Uiso 1 1 calc R
C17' C 1.1112(3) 0.7715(3) 0.1399(3) 0.0234(6) Uani 1 1 d .
H17B H 1.1810 0.7881 0.2344 0.028 Uiso 1 1 calc R
C18' C 1.0058(4) 0.6271(3) 0.0835(3) 0.0275(7) Uani 1 1 d .
H18C H 0.9462 0.6111 0.1285 0.033 Uiso 1 1 calc R
H18D H 0.9360 0.6146 -0.0092 0.033 Uiso 1 1 calc R
C19' C 1.0840(4) 0.5242(3) 0.0949(4) 0.0263(8) Uani 1 1 d .
C20' C 1.1959(4) 0.5235(4) 0.2147(4) 0.0298(8) Uani 1 1 d .
H20B H 1.2260 0.5907 0.2900 0.036 Uiso 1 1 calc R
C21' C 1.2637(4) 0.4251(3) 0.2248(4) 0.0330(8) Uani 1 1 d .
H21A H 1.3388 0.4247 0.3066 0.040 Uiso 1 1 calc R
C22' C 1.2209(4) 0.3291(3) 0.1154(4) 0.0360(8) Uani 1 1 d .
H22A H 1.2667 0.2619 0.1221 0.043 Uiso 1 1 calc R
C23' C 1.1134(4) 0.3287(3) -0.0030(4) 0.0351(8) Uani 1 1 d .
H23A H 1.0847 0.2614 -0.0778 0.042 Uiso 1 1 calc R
C24' C 1.0462(4) 0.4265(3) -0.0138(3) 0.0307(8) Uani 1 1 d .
H24B H 0.9732 0.4269 -0.0968 0.037 Uiso 1 1 calc R

loop_
_atom_site_aniso_label
_atom_site_aniso_U_11
_atom_site_aniso_U_22
_atom_site_aniso_U_33
_atom_site_aniso_U_23
_atom_site_aniso_U_13
_atom_site_aniso_U_12
Br1 0.0359(2) 0.0351(2) 0.0245(2) 0.00343(15) 0.01414(16) 0.01253(16)
O1 0.084(3) 0.070(2) 0.0308(17) 0.0295(16) 0.0328(18) 0.045(2)
O2 0.064(2) 0.070(2) 0.0294(15) -0.0008(14) 0.0184(14) 0.0308(17)
O3 0.0282(13) 0.0240(12) 0.0509(15) 0.0124(11) 0.0225(12) 0.0054(10)
O4 0.0312(13) 0.0269(12) 0.0322(13) -0.0013(10) 0.0195(11) 0.0037(10)
O5 0.0423(14) 0.0365(14) 0.0315(13) 0.0022(11) 0.0266(12) 0.0068(11)
O6 0.0452(17) 0.0322(15) 0.0325(15) -0.0040(12) 0.0235(13) -0.0006(13)
N1 0.0400(18) 0.059(2) 0.0264(16) 0.0056(15) 0.0170(14) 0.0281(16)
N2 0.0231(14) 0.0232(14) 0.0276(14) 0.0026(11) 0.0145(12) 0.0057(11)
C1 0.0233(16) 0.0246(16) 0.0206(15) 0.0020(12) 0.0126(13) 0.0041(13)
C2 0.0282(18) 0.0327(18) 0.0250(17) 0.0099(14) 0.0137(14) 0.0098(14)
C3 0.036(2) 0.039(2) 0.037(2) 0.0178(17) 0.0198(17) 0.0226(17)
C4 0.039(2) 0.037(2) 0.036(2) 0.0096(16) 0.0230(18) 0.0177(17)
C5 0.0278(18) 0.0365(19) 0.0206(16) 0.0056(14) 0.0122(14) 0.0153(15)
C6 0.0163(16) 0.0247(17) 0.0233(16) 0.0048(13) 0.0103(13) 0.0036(13)
C7 0.0251(17) 0.0226(16) 0.0158(15) 0.0033(12) 0.0105(13) 0.0055(13)
C8 0.0236(17) 0.0280(17) 0.0214(16) 0.0068(13) 0.0109(14) 0.0067(14)
C9 0.041(2) 0.0228(16) 0.0242(17) 0.0058(13) 0.0175(15) 0.0105(15)
C10 0.036(2) 0.0331(19) 0.0252(17) 0.0113(14) 0.0143(15) 0.0227(16)
C11 0.0195(17) 0.038(2) 0.0246(18) 0.0035(15) 0.0094(15) 0.0096(15)
C12 0.0251(18) 0.0276(18) 0.0163(15) 0.0065(13) 0.0109(14) 0.0123(14)
C13 0.0148(16) 0.0318(19) 0.0212(17) 0.0027(14) 0.0060(13) 0.0067(15)
C14 0.043(2) 0.030(2) 0.076(4) 0.016(2) 0.040(3) 0.0069(19)
C15 0.031(2) 0.0288(19) 0.0228(18) 0.0021(14) 0.0129(15) 0.0079(15)
C16 0.0301(18) 0.0316(19) 0.0358(19) 0.0025(15) 0.0212(16) 0.0068(15)
C17 0.0234(17) 0.0242(16) 0.0291(17) 0.0039(13) 0.0163(14) 0.0047(13)
C18 0.031(2) 0.040(2) 0.038(2) 0.0140(16) 0.0192(17) 0.0121(16)
C19 0.030(2) 0.036(2) 0.043(2) 0.0143(17) 0.0253(18) 0.0171(16)
C20 0.045(3) 0.036(2) 0.046(3) 0.0117(19) 0.025(2) 0.0168(19)
C21 0.057(3) 0.031(2) 0.070(3) 0.004(2) 0.038(2) 0.0098(19)
C22 0.063(3) 0.036(2) 0.095(4) 0.029(2) 0.058(3) 0.026(2)
C23 0.066(3) 0.057(3) 0.071(3) 0.038(3) 0.051(3) 0.034(2)
C24 0.043(2) 0.053(3) 0.048(2) 0.024(2) 0.032(2) 0.028(2)
Br1' 0.0416(2) 0.0367(2) 0.0256(2) 0.00636(16) 0.01778(17) 0.00481(17)
O1' 0.061(2) 0.0391(17) 0.0305(16) 0.0037(13) 0.0271(15) 0.0133(15)
O2' 0.138(3) 0.056(2) 0.0323(17) 0.0155(15) 0.028(2) -0.016(2)
O3' 0.0269(13) 0.0297(12) 0.0455(15) 0.0139(11) 0.0223(12) 0.0147(10)
O4' 0.0285(12) 0.0291(12) 0.0286(12) 0.0122(10) 0.0189(10) 0.0100(10)
O5' 0.0345(14) 0.0388(14) 0.0352(13) 0.0167(11) 0.0247(12) 0.0159(11)
O6' 0.0432(16) 0.0464(17) 0.0312(15) 0.0230(13) 0.0213(13) 0.0239(14)
N1' 0.0359(17) 0.0354(18) 0.0256(15) 0.0077(13) 0.0148(13) 0.0008(13)
N2' 0.0244(14) 0.0217(13) 0.0243(13) 0.0103(11) 0.0149(11) 0.0091(11)
C1' 0.0249(17) 0.0273(16) 0.0280(17) 0.0077(13) 0.0172(14) 0.0082(13)
C2' 0.0285(18) 0.0272(17) 0.0294(18) -0.0004(14) 0.0132(15) 0.0050(14)
C3' 0.0257(19) 0.0226(18) 0.042(2) 0.0041(16) 0.0148(17) -0.0019(14)
C4' 0.034(2) 0.0274(19) 0.041(2) 0.0094(16) 0.0220(18) 0.0044(16)
C5' 0.0232(17) 0.0267(17) 0.0260(17) 0.0062(13) 0.0133(14) 0.0060(13)
C6' 0.0203(16) 0.0232(16) 0.0243(16) 0.0052(13) 0.0118(13) 0.0054(13)
C7' 0.0225(17) 0.0218(16) 0.0173(15) 0.0041(12) 0.0118(13) 0.0071(13)
C8' 0.0251(17) 0.0290(18) 0.0204(16) 0.0036(13) 0.0132(14) 0.0098(14)
C9' 0.0334(19) 0.0260(17) 0.0220(16) 0.0054(13) 0.0123(14) 0.0150(15)
C10' 0.0316(19) 0.0189(16) 0.0261(17) 0.0027(13) 0.0100(15) 0.0005(14)
C11' 0.0176(17) 0.0293(19) 0.0267(18) 0.0067(15) 0.0088(14) 0.0021(14)
C12' 0.0202(17) 0.0238(17) 0.0177(15) 0.0046(13) 0.0095(13) 0.0045(14)
C13' 0.0164(17) 0.0233(17) 0.0211(17) 0.0018(13) 0.0085(14) 0.0007(13)
C14' 0.033(2) 0.036(2) 0.059(3) 0.0177(19) 0.024(2) 0.0170(17)
C15' 0.0253(18) 0.0286(19) 0.0211(17) 0.0038(14) 0.0114(14) 0.0038(15)
C16' 0.0298(18) 0.0347(19) 0.0348(19) 0.0105(15) 0.0206(16) 0.0102(15)
C17' 0.0216(16) 0.0241(16) 0.0259(16) 0.0066(13) 0.0124(13) 0.0082(13)
C18' 0.0239(17) 0.0285(17) 0.0310(18) 0.0067(14) 0.0147(15) 0.0079(14)
C19' 0.0288(19) 0.0246(18) 0.032(2) 0.0098(15) 0.0209(16) 0.0066(14)
C20' 0.038(2) 0.0272(19) 0.035(2) 0.0119(16) 0.0251(18) 0.0128(16)
C21' 0.0334(19) 0.0342(19) 0.040(2) 0.0161(16) 0.0223(17) 0.0141(15)
C22' 0.043(2) 0.0288(19) 0.057(2) 0.0164(17) 0.038(2) 0.0158(16)
C23' 0.041(2) 0.0291(18) 0.043(2) 0.0036(16) 0.0296(19) 0.0081(16)
C24' 0.0341(19) 0.0294(18) 0.0342(19) 0.0077(15) 0.0237(16) 0.0065(15)

loop_
_atom_type_symbol
_atom_type_description
_atom_type_scat_dispersion_real
_atom_type_scat_dispersion_imag
_atom_type_scat_source
C C 0.0033 0.0016 'International Tables Vol C Tables 4.2.6.8 and 6.1.1.4'
H H 0.0000 0.0000 'International Tables Vol C Tables 4.2.6.8 and 6.1.1.4'
N N 0.0061 0.0033 'International Tables Vol C Tables 4.2.6.8 and 6.1.1.4'
O O 0.0106 0.0060 'International Tables Vol C Tables 4.2.6.8 and 6.1.1.4'
Br Br -0.2901 2.4595 'International Tables Vol C Tables 4.2.6.8 and 6.1.1.4'

loop_
_geom_angle_atom_site_label_1
_geom_angle_atom_site_label_2
_geom_angle_atom_site_label_3
_geom_angle
C8 O3 C14 117.2(3)
C15 O5 C16 110.7(2)
O1 N1 O2 125.1(3)
O1 N1 C5 118.0(3)
O2 N1 C5 116.8(3)
C15 N2 C13 126.2(3)
C15 N2 C17 112.0(3)
C13 N2 C17 121.3(3)
C2 C1 C6 123.6(3)
C2 C1 Br1 118.0(2)
C6 C1 Br1 118.4(2)
C3 C2 C1 118.8(3)
C3 C2 H2A 120.6
C1 C2 H2A 120.6
C2 C3 C4 120.2(3)
C2 C3 H3A 119.9
C4 C3 H3A 119.9
C5 C4 C3 118.9(3)
C5 C4 H4A 120.6
C3 C4 H4A 120.6
C4 C5 C6 124.1(3)
C4 C5 N1 116.6(3)
C6 C5 N1 119.4(3)
C5 C6 C1 114.3(3)
C5 C6 C7 125.1(3)
C1 C6 C7 120.6(3)
C12 C7 C8 118.7(3)
C12 C7 C6 121.0(3)
C8 C7 C6 120.1(3)
O3 C8 C9 125.7(3)
O3 C8 C7 114.5(3)
C9 C8 C7 119.8(3)
C10 C9 C8 120.4(3)
C10 C9 H9A 119.8
C8 C9 H9A 119.8
C11 C10 C9 120.8(3)
C11 C10 H10A 119.6
C9 C10 H10A 119.6
C10 C11 C12 119.6(3)
C10 C11 H11A 120.2
C12 C11 H11A 120.2
C11 C12 C7 120.7(3)
C11 C12 C13 120.6(3)
C7 C12 C13 118.6(3)
O4 C13 N2 118.6(3)
O4 C13 C12 122.2(3)
N2 C13 C12 119.0(3)
O3 C14 H14A 109.5
O3 C14 H14B 109.5
H14A C14 H14B 109.5
O3 C14 H14C 109.5
H14A C14 H14C 109.5
H14B C14 H14C 109.5
O6 C15 O5 122.9(3)
O6 C15 N2 129.5(3)
O5 C15 N2 107.6(3)
O5 C16 C17 105.1(3)
O5 C16 H16A 110.7
C17 C16 H16A 110.7
O5 C16 H16B 110.7
C17 C16 H16B 110.7
H16A C16 H16B 108.8
N2 C17 C18 112.4(3)
N2 C17 C16 99.5(2)
C18 C17 C16 112.6(3)
N2 C17 H17A 110.6
C18 C17 H17A 110.6
C16 C17 H17A 110.6
C19 C18 C17 112.6(3)
C19 C18 H18A 109.1
C17 C18 H18A 109.1
C19 C18 H18B 109.1
C17 C18 H18B 109.1
H18A C18 H18B 107.8
C20 C19 C24 118.5(4)
C20 C19 C18 121.5(4)
C24 C19 C18 119.9(4)
C19 C20 C21 120.6(4)
C19 C20 H20A 119.7
C21 C20 H20A 119.7
C22 C21 C20 119.6(5)
C22 C21 H21B 120.2
C20 C21 H21B 120.2
C23 C22 C21 119.4(4)
C23 C22 H22B 120.3
C21 C22 H22B 120.3
C22 C23 C24 121.2(4)
C22 C23 H23B 119.4
C24 C23 H23B 119.4
C23 C24 C19 120.5(4)
C23 C24 H24A 119.7
C19 C24 H24A 119.7
C8' O3' C14' 117.2(3)
C15' O5' C16' 110.6(2)
O1' N1' O2' 122.0(3)
O1' N1' C5' 120.3(3)
O2' N1' C5' 117.6(3)
C15' N2' C13' 126.4(3)
C15' N2' C17' 111.3(2)
C13' N2' C17' 120.9(2)
C2' C1' C6' 124.0(3)
C2' C1' Br1' 118.3(2)
C6' C1' Br1' 117.7(2)
C3' C2' C1' 118.7(3)
C3' C2' H2'A 120.6
C1' C2' H2'A 120.6
C4' C3' C2' 120.4(3)
C4' C3' H3'A 119.8
C2' C3' H3'A 119.8
C3' C4' C5' 119.1(3)
C3' C4' H4'A 120.4
C5' C4' H4'A 120.4
C4' C5' C6' 123.4(3)
C4' C5' N1' 116.6(3)
C6' C5' N1' 120.0(3)
C1' C6' C5' 114.3(3)
C1' C6' C7' 120.8(3)
C5' C6' C7' 124.9(3)
C8' C7' C12' 118.8(3)
C8' C7' C6' 119.6(3)
C12' C7' C6' 121.5(3)
O3' C8' C9' 125.1(3)
O3' C8' C7' 114.6(3)
C9' C8' C7' 120.3(3)
C10' C9' C8' 119.8(3)
C10' C9' H9'A 120.1
C8' C9' H9'A 120.1
C11' C10' C9' 121.5(3)
C11' C10' H10B 119.3
C9' C10' H10B 119.3
C10' C11' C12' 119.3(3)
C10' C11' H11B 120.4
C12' C11' H11B 120.4
C11' C12' C7' 120.4(3)
C11' C12' C13' 120.6(3)
C7' C12' C13' 118.8(3)
O4' C13' N2' 119.1(3)
O4' C13' C12' 122.4(3)
N2' C13' C12' 118.5(3)
O3' C14' H14D 109.5
O3' C14' H14E 109.5
H14D C14' H14E 109.5
O3' C14' H14F 109.5
H14D C14' H14F 109.5
H14E C14' H14F 109.5
O6' C15' O5' 122.5(3)
O6' C15' N2' 129.7(3)
O5' C15' N2' 107.7(3)
O5' C16' C17' 104.1(3)
O5' C16' H16C 110.9
C17' C16' H16C 110.9
O5' C16' H16D 110.9
C17' C16' H16D 110.9
H16C C16' H16D 109.0
N2' C17' C18' 111.9(2)
N2' C17' C16' 100.3(2)
C18' C17' C16' 112.2(3)
N2' C17' H17B 110.7
C18' C17' H17B 110.7
C16' C17' H17B 110.7
C19' C18' C17' 113.8(3)
C19' C18' H18C 108.8
C17' C18' H18C 108.8
C19' C18' H18D 108.8
C17' C18' H18D 108.8
H18C C18' H18D 107.7
C24' C19' C20' 117.9(3)
C24' C19' C18' 120.8(3)
C20' C19' C18' 121.3(3)
C21' C20' C19' 120.8(4)
C21' C20' H20B 119.6
C19' C20' H20B 119.6
C22' C21' C20' 119.4(4)
C22' C21' H21A 120.3
C20' C21' H21A 120.3
C23' C22' C21' 121.0(3)
C23' C22' H22A 119.5
C21' C22' H22A 119.5
C22' C23' C24' 119.9(3)
C22' C23' H23A 120.0
C24' C23' H23A 120.0
C23' C24' C19' 121.0(3)
C23' C24' H24B 119.5
C19' C24' H24B 119.5

loop_
_geom_bond_atom_site_label_1
_geom_bond_atom_site_label_2
_geom_bond_distance
Br1 C1 1.904(3)
O1 N1 1.211(4)
O2 N1 1.216(4)
O3 C8 1.358(4)
O3 C14 1.441(4)
O4 C13 1.210(4)
O5 C15 1.357(4)
O5 C16 1.448(4)
O6 C15 1.180(4)
N1 C5 1.481(4)
N2 C15 1.404(4)
N2 C13 1.405(4)
N2 C17 1.472(4)
C1 C2 1.385(4)
C1 C6 1.400(4)
C2 C3 1.382(5)
C2 H2A 0.9500
C3 C4 1.385(5)
C3 H3A 0.9500
C4 C5 1.374(5)
C4 H4A 0.9500
C5 C6 1.398(4)
C6 C7 1.482(4)
C7 C12 1.394(4)
C7 C8 1.410(4)
C8 C9 1.380(4)
C9 C10 1.378(5)
C9 H9A 0.9500
C10 C11 1.374(5)
C10 H10A 0.9500
C11 C12 1.387(4)
C11 H11A 0.9500
C12 C13 1.486(5)
C14 H14A 0.9800
C14 H14B 0.9800
C14 H14C 0.9800
C16 C17 1.542(4)
C16 H16A 0.9900
C16 H16B 0.9900
C17 C18 1.528(5)
C17 H17A 1.0000
C18 C19 1.512(5)
C18 H18A 0.9900
C18 H18B 0.9900
C19 C20 1.385(6)
C19 C24 1.388(5)
C20 C21 1.398(6)
C20 H20A 0.9500
C21 C22 1.387(6)
C21 H21B 0.9500
C22 C23 1.364(7)
C22 H22B 0.9500
C23 C24 1.376(6)
C23 H23B 0.9500
C24 H24A 0.9500
Br1' C1' 1.902(3)
O1' N1' 1.203(4)
O2' N1' 1.216(4)
O3' C8' 1.363(4)
O3' C14' 1.436(4)
O4' C13' 1.206(4)
O5' C15' 1.354(4)
O5' C16' 1.457(4)
O6' C15' 1.178(4)
N1' C5' 1.474(4)
N2' C15' 1.403(4)
N2' C13' 1.409(4)
N2' C17' 1.463(4)
C1' C2' 1.385(5)
C1' C6' 1.391(4)
C2' C3' 1.380(5)
C2' H2'A 0.9500
C3' C4' 1.376(5)
C3' H3'A 0.9500
C4' C5' 1.383(5)
C4' H4'A 0.9500
C5' C6' 1.405(4)
C6' C7' 1.476(4)
C7' C8' 1.402(4)
C7' C12' 1.402(4)
C8' C9' 1.389(4)
C9' C10' 1.377(5)
C9' H9'A 0.9500
C10' C11' 1.375(5)
C10' H10B 0.9500
C11' C12' 1.399(4)
C11' H11B 0.9500
C12' C13' 1.488(4)
C14' H14D 0.9800
C14' H14E 0.9800
C14' H14F 0.9800
C16' C17' 1.534(4)
C16' H16C 0.9900
C16' H16D 0.9900
C17' C18' 1.525(4)
C17' H17B 1.0000
C18' C19' 1.512(5)
C18' H18C 0.9900
C18' H18D 0.9900
C19' C24' 1.391(5)
C19' C20' 1.399(5)
C20' C21' 1.396(5)
C20' H20B 0.9500
C21' C22' 1.372(5)
C21' H21A 0.9500
C22' C23' 1.367(5)
C22' H22A 0.9500
C23' C24' 1.387(5)
C23' H23A 0.9500
C24' H24B 0.9500
